data_7207323
loop_
_publ_author_name
'Song, Jinhong'
'Zhou, Zhiming'
'Dong, Xiao'
'Huang, Haifeng'
'Cao, Dan'
'Liang, Lixuan'
'Wang, Kai'
'Zhang, Jun'
'Chen, Fu-xue'
'Wu, Yukai'

_publ_section_title
;
 Super-high-energy materials based on bis(2,2-dinitroethyl)nitramine
;
_journal_issue 7
_journal_name_full 'Journal of Materials Chemistry'
_journal_page_first 3201
_journal_paper_doi 10.1039/c2jm15310f
_journal_volume 22
_journal_year 2012
_chemical_formula_sum 'C4 H6 N6 O10'
_chemical_formula_weight 298.15
_chemical_name_common Bis(2,2-dinitroethyl)nitramine
_chemical_name_systematic
;
?
;
_space_group_IT_number 15
_symmetry_cell_setting monoclinic
_symmetry_space_group_name_Hall '-C 2yc'
_symmetry_space_group_name_H-M 'C 1 2/c 1'
_atom_sites_solution_hydrogens geom
_atom_sites_solution_primary direct
_atom_sites_solution_secondary difmap
_audit_creation_method SHELXL-97
_cell_angle_alpha 90.00
_cell_angle_beta 90.31(8)
_cell_angle_gamma 90.00
_cell_formula_units_Z 4
_cell_length_a 12.363(13)
_cell_length_b 5.876(5)
_cell_length_c 15.136(16)
_cell_measurement_reflns_used 1845
_cell_measurement_temperature 113(2)
_cell_measurement_theta_max 27.9
_cell_measurement_theta_min 2.7
_cell_volume 1099.5(19)
_computing_cell_refinement CrystalClear
_computing_data_collection CrystalClear
_computing_data_reduction CrystalClear
_computing_molecular_graphics 'Bruker SHELXTL'
_computing_publication_material 'CrystalStructure 3.8'
_computing_structure_refinement 'SHELXL-97 (Sheldrick, 1997)'
_computing_structure_solution 'SHELXS-97 (Sheldrick, 1990)'
_diffrn_ambient_temperature 113(2)
_diffrn_detector_area_resol_mean 14.63
_diffrn_measured_fraction_theta_full 0.998
_diffrn_measured_fraction_theta_max 0.998
_diffrn_measurement_device_type 'Rigaku Saturn CCD area detector'
_diffrn_measurement_method '\w and \f scans'
_diffrn_radiation_monochromator multilayer
_diffrn_radiation_source 'rotating anode'
_diffrn_radiation_type MoK\a
_diffrn_radiation_wavelength 0.71073
_diffrn_reflns_av_R_equivalents 0.0928
_diffrn_reflns_av_sigmaI/netI 0.0714
_diffrn_reflns_limit_h_max 16
_diffrn_reflns_limit_h_min -16
_diffrn_reflns_limit_k_max 7
_diffrn_reflns_limit_k_min -7
_diffrn_reflns_limit_l_max 19
_diffrn_reflns_limit_l_min -19
_diffrn_reflns_number 5096
_diffrn_reflns_theta_full 27.84
_diffrn_reflns_theta_max 27.84
_diffrn_reflns_theta_min 2.69
_diffrn_standards_decay_% 0
_diffrn_standards_interval_count 0
_diffrn_standards_interval_time 0
_diffrn_standards_number 0
_exptl_absorpt_coefficient_mu 0.179
_exptl_absorpt_correction_T_max 0.9788
_exptl_absorpt_correction_T_min 0.9583
_exptl_absorpt_correction_type multi-scan
_exptl_absorpt_process_details CrystalClear
_exptl_crystal_colour Colorless
_exptl_crystal_density_diffrn 1.801
_exptl_crystal_density_method 'not measured'
_exptl_crystal_description Prism
_exptl_crystal_F_000 608
_exptl_crystal_size_max 0.24
_exptl_crystal_size_mid 0.20
_exptl_crystal_size_min 0.12
_refine_diff_density_max 0.359
_refine_diff_density_min -0.348
_refine_diff_density_rms 0.098
_refine_ls_extinction_method none
_refine_ls_goodness_of_fit_ref 1.080
_refine_ls_hydrogen_treatment constr
_refine_ls_matrix_type full
_refine_ls_number_parameters 92
_refine_ls_number_reflns 1293
_refine_ls_number_restraints 0
_refine_ls_restrained_S_all 1.080
_refine_ls_R_factor_all 0.0622
_refine_ls_R_factor_gt 0.0507
_refine_ls_shift/su_max 0.000
_refine_ls_shift/su_mean 0.000
_refine_ls_structure_factor_coef Fsqd
_refine_ls_weighting_details 'calc w=1/[\s^2^(Fo^2^)+(0.0290P)^2^+0.0000P] where P=(Fo^2^+2Fc^2^)/3'
_refine_ls_weighting_scheme calc
_refine_ls_wR_factor_gt 0.0967
_refine_ls_wR_factor_ref 0.0995
_reflns_number_gt 898
_reflns_number_total 1293
_reflns_threshold_expression >2sigma(I)
_cod_data_source_file c2jm15310f.txt
_cod_data_source_block m110112e1
_cod_depositor_comments
;
The following automatic conversions were performed:

'_symmetry_cell_setting' value 'Monoclinic' changed to 'monoclinic'
according to /home/saulius/struct/CIF-dictionaries/cif_core.dic
dictionary named 'cif_core.dic' version 2.4.1 from
2010-06-29.

'_exptl_absorpt_correction_type' value 'MULTI-SCAN'
changed to 'multi-scan' according to
/home/saulius/struct/CIF-dictionaries/cif_core.dic dictionary named
'cif_core.dic' version 2.4.1 from
2010-06-29.

'_refine_ls_hydrogen_treatment' value 'CONSTR' changed
to 'constr' according to
/home/saulius/struct/CIF-dictionaries/cif_core.dic dictionary named
'cif_core.dic' version 2.4.1 from 2010-06-29.

Automatic conversion script
Id: cif_fix_values 1715 2011-07-08 13:25:40Z adriana 
;
_cod_original_cell_volume 1099.6(19)
_cod_original_sg_symbol_H-M C2/c
_cod_database_code 7207323

loop_
_symmetry_equiv_pos_as_xyz
'x, y, z'
'-x, y, -z+1/2'
'x+1/2, y+1/2, z'
'-x+1/2, y+1/2, -z+1/2'
'-x, -y, -z'
'x, -y, z-1/2'
'-x+1/2, -y+1/2, -z'
'x+1/2, -y+1/2, z-1/2'

loop_
_atom_site_label
_atom_site_type_symbol
_atom_site_fract_x
_atom_site_fract_y
_atom_site_fract_z
_atom_site_U_iso_or_equiv
_atom_site_adp_type
_atom_site_occupancy
_atom_site_symmetry_multiplicity
_atom_site_calc_flag
_atom_site_refinement_flags
O1 O 0.97140(10) 1.0542(2) 0.68134(8) 0.0237(3) Uani 1 1 d .
O2 O 0.86320(13) 0.6785(3) 0.48186(9) 0.0517(5) Uani 1 1 d .
O3 O 0.87295(12) 0.3349(3) 0.52926(9) 0.0427(4) Uani 1 1 d .
O4 O 0.70101(10) 0.4355(2) 0.64921(8) 0.0316(4) Uani 1 1 d .
O5 O 0.81306(9) 0.4244(2) 0.75970(8) 0.0252(3) Uani 1 1 d .
N1 N 1.0000 0.9594(4) 0.7500 0.0184(5) Uani 1 2 d S
N2 N 1.0000 0.7274(3) 0.7500 0.0150(5) Uani 1 2 d S
N3 N 0.86481(11) 0.5376(3) 0.53991(10) 0.0228(4) Uani 1 1 d .
N4 N 0.78699(11) 0.4791(3) 0.68476(9) 0.0192(4) Uani 1 1 d .
C1 C 0.98113(13) 0.6134(3) 0.66639(11) 0.0157(4) Uani 1 1 d .
H1A H 1.0017 0.4513 0.6727 0.019 Uiso 1 1 calc R
H1B H 1.0289 0.6816 0.6213 0.019 Uiso 1 1 calc R
C2 C 0.86460(13) 0.6260(3) 0.63328(11) 0.0160(4) Uani 1 1 d .
H2 H 0.8393 0.7876 0.6339 0.019 Uiso 1 1 calc R

loop_
_atom_site_aniso_label
_atom_site_aniso_U_11
_atom_site_aniso_U_22
_atom_site_aniso_U_33
_atom_site_aniso_U_23
_atom_site_aniso_U_13
_atom_site_aniso_U_12
O1 0.0258(7) 0.0185(8) 0.0269(8) 0.0075(6) -0.0039(6) -0.0003(6)
O2 0.0810(13) 0.0517(12) 0.0223(9) 0.0125(7) 0.0011(8) -0.0074(9)
O3 0.0635(11) 0.0339(10) 0.0306(9) -0.0114(7) -0.0063(8) 0.0144(8)
O4 0.0174(7) 0.0438(10) 0.0335(9) 0.0037(6) -0.0062(6) -0.0114(6)
O5 0.0213(7) 0.0347(9) 0.0196(7) 0.0067(6) 0.0001(6) -0.0065(6)
N1 0.0127(10) 0.0169(13) 0.0256(13) 0.000 0.0016(9) 0.000
N2 0.0149(10) 0.0108(12) 0.0193(12) 0.000 0.0003(9) 0.000
N3 0.0123(8) 0.0367(11) 0.0194(9) 0.0000(8) -0.0019(6) 0.0010(7)
N4 0.0139(8) 0.0213(9) 0.0223(9) -0.0012(7) 0.0010(7) -0.0008(6)
C1 0.0133(8) 0.0178(10) 0.0160(9) -0.0006(7) 0.0011(7) -0.0001(7)
C2 0.0148(9) 0.0163(10) 0.0170(9) 0.0005(7) 0.0014(7) -0.0009(7)

loop_
_atom_type_symbol
_atom_type_description
_atom_type_scat_dispersion_real
_atom_type_scat_dispersion_imag
_atom_type_scat_source
C C 0.0033 0.0016 'International Tables Vol C Tables 4.2.6.8 and 6.1.1.4'
H H 0.0000 0.0000 'International Tables Vol C Tables 4.2.6.8 and 6.1.1.4'
N N 0.0061 0.0033 'International Tables Vol C Tables 4.2.6.8 and 6.1.1.4'
O O 0.0106 0.0060 'International Tables Vol C Tables 4.2.6.8 and 6.1.1.4'

loop_
_geom_angle_atom_site_label_1
_geom_angle_atom_site_label_2
_geom_angle_atom_site_label_3
_geom_angle
_geom_angle_site_symmetry_1
_geom_angle_site_symmetry_3
O1 N1 O1 126.1(2) 2_756 .
O1 N1 N2 116.96(12) 2_756 .
O1 N1 N2 116.96(12) . .
N1 N2 C1 117.53(10) . .
N1 N2 C1 117.53(10) . 2_756
C1 N2 C1 124.9(2) . 2_756
O3 N3 O2 125.50(18) . .
O3 N3 C2 117.81(16) . .
O2 N3 C2 116.54(18) . .
O4 N4 O5 125.55(16) . .
O4 N4 C2 116.64(16) . .
O5 N4 C2 117.69(15) . .
N2 C1 C2 114.31(14) . .
N2 C1 H1A 108.7 . .
C2 C1 H1A 108.7 . .
N2 C1 H1B 108.7 . .
C2 C1 H1B 108.7 . .
H1A C1 H1B 107.6 . .
N3 C2 N4 106.95(14) . .
N3 C2 C1 106.58(15) . .
N4 C2 C1 113.86(15) . .
N3 C2 H2 109.8 . .
N4 C2 H2 109.8 . .
C1 C2 H2 109.8 . .

loop_
_geom_bond_atom_site_label_1
_geom_bond_atom_site_label_2
_geom_bond_distance
_geom_bond_site_symmetry_2
O1 N1 1.2295(18) .
O2 N3 1.207(2) .
O3 N3 1.207(2) .
O4 N4 1.216(2) .
O5 N4 1.221(2) .
N1 O1 1.2294(18) 2_756
N1 N2 1.363(3) .
N2 C1 1.450(2) .
N2 C1 1.450(2) 2_756
N3 C2 1.506(2) .
N4 C2 1.510(2) .
C1 C2 1.525(3) .
C1 H1A 0.9900 .
C1 H1B 0.9900 .
C2 H2 1.0000 .

loop_
_geom_torsion_atom_site_label_1
_geom_torsion_atom_site_label_2
_geom_torsion_atom_site_label_3
_geom_torsion_atom_site_label_4
_geom_torsion
_geom_torsion_site_symmetry_1
_geom_torsion_site_symmetry_4
O1 N1 N2 C1 -171.64(10) 2_756 .
O1 N1 N2 C1 8.36(10) . .
O1 N1 N2 C1 8.36(10) 2_756 2_756
O1 N1 N2 C1 -171.64(10) . 2_756
N1 N2 C1 C2 -72.79(14) . .
C1 N2 C1 C2 107.21(14) 2_756 .
O3 N3 C2 N4 -46.94(19) . .
O2 N3 C2 N4 137.32(16) . .
O3 N3 C2 C1 75.19(18) . .
O2 N3 C2 C1 -100.55(18) . .
O4 N4 C2 N3 -44.21(19) . .
O5 N4 C2 N3 139.51(16) . .
O4 N4 C2 C1 -161.66(15) . .
O5 N4 C2 C1 22.1(2) . .
N2 C1 C2 N3 170.01(15) . .
N2 C1 C2 N4 -72.3(2) . .
